data_4038382
loop_
_publ_author_name
'Chang, Meng-Yang'
'Tsai, Yu-Lin'
'Chen, Hsing-Yin'

_publ_section_title
;
 CuBr<sub>2</sub>-Mediated One-Pot Synthesis of Sulfonyl
 9-Fluorenylidenes.
;
_journal_name_full 'The Journal of organic chemistry'
_journal_paper_doi 10.1021/acs.joc.0c00035
_journal_year 2020
_chemical_formula_sum 'C22 H17 F O4 S'
_chemical_formula_weight 396.41
_space_group_crystal_system triclinic
_space_group_IT_number 2
_space_group_name_Hall '-P 1'
_space_group_name_H-M_alt 'P -1'
_atom_sites_solution_hydrogens geom
_audit_creation_method SHELXL-2014/6
_cell_angle_alpha 74.2480(10)
_cell_angle_beta 73.0790(10)
_cell_angle_gamma 84.7060(10)
_cell_formula_units_Z 2
_cell_length_a 9.0626(2)
_cell_length_b 9.7391(2)
_cell_length_c 11.0422(2)
_cell_measurement_reflns_used 6993
_cell_measurement_temperature 99(2)
_cell_measurement_theta_max 26.2387
_cell_measurement_theta_min 3.0412
_cell_volume 897.30(3)
_computing_cell_refinement 'SAINT V8.34A (Bruker AXS Inc., 2013)'
_computing_data_collection 'Bruker APEX2'
_computing_data_reduction 'SAINT V8.34A (Bruker AXS Inc., 2013)'
_computing_molecular_graphics 'Bruker SHELXTL'
_computing_publication_material 'Bruker SHELXTL'
_computing_structure_refinement 'SHELXL-2014/6 (Sheldrick, 2014)'
_diffrn_ambient_temperature 99(2)
_diffrn_detector_area_resol_mean 8.3333
_diffrn_measured_fraction_theta_full 0.996
_diffrn_measured_fraction_theta_max 0.995
_diffrn_measurement_device_type 'Bruker APEX-II CCD'
_diffrn_measurement_method '\f and \w scans'
_diffrn_radiation_type MoK\a
_diffrn_radiation_wavelength 0.71073
_diffrn_reflns_av_R_equivalents 0.0339
_diffrn_reflns_av_unetI/netI 0.0233
_diffrn_reflns_Laue_measured_fraction_full 0.996
_diffrn_reflns_Laue_measured_fraction_max 0.995
_diffrn_reflns_limit_h_max 11
_diffrn_reflns_limit_h_min -11
_diffrn_reflns_limit_k_max 12
_diffrn_reflns_limit_k_min -12
_diffrn_reflns_limit_l_max 13
_diffrn_reflns_limit_l_min -13
_diffrn_reflns_number 20112
_diffrn_reflns_point_group_measured_fraction_full 0.996
_diffrn_reflns_point_group_measured_fraction_max 0.995
_diffrn_reflns_theta_full 25.242
_diffrn_reflns_theta_max 26.441
_diffrn_reflns_theta_min 1.995
_exptl_absorpt_coefficient_mu 0.218
_exptl_absorpt_correction_T_max 0.7454
_exptl_absorpt_correction_T_min 0.7175
_exptl_absorpt_correction_type multi-scan
_exptl_absorpt_process_details 'SADABS V2014/4 (Bruker AXS Inc.)'
_exptl_crystal_colour red
_exptl_crystal_density_diffrn 1.467
_exptl_crystal_density_meas ?
_exptl_crystal_density_method 'not measured'
_exptl_crystal_description lump
_exptl_crystal_F_000 412
_exptl_crystal_size_max 0.17
_exptl_crystal_size_mid 0.15
_exptl_crystal_size_min 0.14
_refine_diff_density_max 0.362
_refine_diff_density_min -0.354
_refine_diff_density_rms 0.059
_refine_ls_extinction_method none
_refine_ls_goodness_of_fit_ref 1.090
_refine_ls_hydrogen_treatment constr
_refine_ls_matrix_type full
_refine_ls_number_parameters 255
_refine_ls_number_reflns 3676
_refine_ls_number_restraints 0
_refine_ls_restrained_S_all 1.090
_refine_ls_R_factor_all 0.0429
_refine_ls_R_factor_gt 0.0351
_refine_ls_shift/su_max 0.000
_refine_ls_shift/su_mean 0.000
_refine_ls_structure_factor_coef Fsqd
_refine_ls_weighting_details 'w=1/[\s^2^(Fo^2^)+(0.0513P)^2^+0.5106P] where P=(Fo^2^+2Fc^2^)/3'
_refine_ls_weighting_scheme calc
_refine_ls_wR_factor_gt 0.0973
_refine_ls_wR_factor_ref 0.1040
_reflns_Friedel_coverage 0.000
_reflns_number_gt 3164
_reflns_number_total 3676
_reflns_threshold_expression 'I > 2\s(I)'
_cod_data_source_file jo0c00035_si_001.cif
_cod_data_source_block mo_180861LT_0m
_cod_depositor_comments
;
The following automatic conversions were performed:

data item '_exptl_crystal_density_meas' value 'not measured' was
changed to '?' -- the value is perceived as not measured.

Automatic conversion script
Id: cif_fix_values 7556 2019-12-06 15:28:31Z antanas 
;
_cod_database_code 4038382
_shelx_space_group_comment
;
The symmetry employed for this shelxl refinement is uniquely defined
by the following loop, which should always be used as a source of
symmetry information in preference to the above space-group names.
They are only intended as comments.
;
_shelxl_version_number 2014/6

loop_
_space_group_symop_operation_xyz
'x, y, z'
'-x, -y, -z'

loop_
_atom_site_label
_atom_site_type_symbol
_atom_site_fract_x
_atom_site_fract_y
_atom_site_fract_z
_atom_site_U_iso_or_equiv
_atom_site_adp_type
_atom_site_occupancy
_atom_site_site_symmetry_order
_atom_site_calc_flag
_atom_site_refinement_flags_posn
_atom_site_refinement_flags_adp
_atom_site_refinement_flags_occupancy
_atom_site_disorder_assembly
_atom_site_disorder_group
S1 S 0.53817(5) 0.47050(4) 0.23145(4) 0.01839(13) Uani 1 1 d . . . . .
F1 F 1.12065(13) 0.22529(13) 0.32461(12) 0.0332(3) Uani 1 1 d . . . . .
O1 O 0.80214(15) 1.26080(12) -0.26563(12) 0.0219(3) Uani 1 1 d . . . . .
O2 O 0.48495(16) 0.38070(13) 0.16882(13) 0.0273(3) Uani 1 1 d . . . . .
O3 O 0.44034(14) 0.49079(13) 0.35374(12) 0.0237(3) Uani 1 1 d . . . . .
O4 O 0.66334(15) 1.08175(13) -0.32145(12) 0.0214(3) Uani 1 1 d . . . . .
C1 C 0.9863(2) 0.28203(18) 0.30320(18) 0.0215(4) Uani 1 1 d . . . . .
C2 C 0.8625(2) 0.28572(18) 0.40941(18) 0.0224(4) Uani 1 1 d . . . . .
H14 H 0.8709 0.2486 0.4961 0.027 Uiso 1 1 calc R U . . .
C3 C 0.7247(2) 0.34535(18) 0.38649(17) 0.0204(4) Uani 1 1 d . . . . .
H15 H 0.6370 0.3499 0.4579 0.024 Uiso 1 1 calc R U . . .
C4 C 0.7160(2) 0.39797(17) 0.25921(16) 0.0176(3) Uani 1 1 d . . . . .
C5 C 0.58100(19) 0.63285(17) 0.11286(16) 0.0170(3) Uani 1 1 d . . . . .
H13 H 0.5558 0.6398 0.0337 0.020 Uiso 1 1 calc R U . . .
C6 C 0.64506(18) 0.74934(17) 0.11896(16) 0.0154(3) Uani 1 1 d . . . . .
C7 C 0.67897(18) 0.87722(17) 0.00704(16) 0.0152(3) Uani 1 1 d . . . . .
C8 C 0.64351(18) 0.90763(17) -0.11182(16) 0.0152(3) Uani 1 1 d . . . . .
H11 H 0.5901 0.8409 -0.1317 0.018 Uiso 1 1 calc R U . . .
C9 C 0.68802(19) 1.03784(17) -0.20063(16) 0.0168(3) Uani 1 1 d . . . . .
C10 C 0.76606(19) 1.13757(17) -0.16965(16) 0.0169(3) Uani 1 1 d . . . . .
C11 C 0.8689(2) 1.37098(18) -0.23753(19) 0.0254(4) Uani 1 1 d . . . . .
H1 H 0.7984 1.3978 -0.1613 0.038 Uiso 1 1 calc R U . . .
H6 H 0.8872 1.4542 -0.3133 0.038 Uiso 1 1 calc R U . . .
H7 H 0.9670 1.3368 -0.2186 0.038 Uiso 1 1 calc R U . . .
C12 C 0.9805(2) 0.33339(18) 0.17495(18) 0.0227(4) Uani 1 1 d . . . . .
H17 H 1.0687 0.3287 0.1041 0.027 Uiso 1 1 calc R U . . .
C13 C 0.8424(2) 0.39186(17) 0.15261(17) 0.0205(4) Uani 1 1 d . . . . .
H16 H 0.8341 0.4273 0.0657 0.025 Uiso 1 1 calc R U . . .
C14 C 0.75873(19) 0.97398(17) 0.03673(16) 0.0159(3) Uani 1 1 d . . . . .
C15 C 0.77823(19) 0.91270(17) 0.16759(16) 0.0164(3) Uani 1 1 d . . . . .
C16 C 0.70437(19) 0.77969(17) 0.22029(16) 0.0156(3) Uani 1 1 d . . . . .
C17 C 0.69617(19) 0.70517(18) 0.34885(16) 0.0179(3) Uani 1 1 d . . . . .
H2 H 0.6425 0.6176 0.3870 0.021 Uiso 1 1 calc R U . . .
C18 C 0.7676(2) 0.76049(18) 0.42089(17) 0.0201(4) Uani 1 1 d . . . . .
H5 H 0.7631 0.7100 0.5085 0.024 Uiso 1 1 calc R U . . .
C19 C 0.8453(2) 0.88907(19) 0.36575(17) 0.0209(4) Uani 1 1 d . . . . .
H4 H 0.8959 0.9240 0.4154 0.025 Uiso 1 1 calc R U . . .
C20 C 0.8500(2) 0.96678(18) 0.23961(17) 0.0195(4) Uani 1 1 d . . . . .
H3 H 0.9015 1.0555 0.2030 0.023 Uiso 1 1 calc R U . . .
C21 C 0.80154(19) 1.10615(17) -0.05130(17) 0.0174(3) Uani 1 1 d . . . . .
H12 H 0.8538 1.1730 -0.0305 0.021 Uiso 1 1 calc R U . . .
C22 C 0.5820(2) 0.98790(19) -0.35702(18) 0.0213(4) Uani 1 1 d . . . . .
H8 H 0.6375 0.8963 -0.3532 0.032 Uiso 1 1 calc R U . . .
H9 H 0.5740 1.0300 -0.4462 0.032 Uiso 1 1 calc R U . . .
H10 H 0.4783 0.9727 -0.2961 0.032 Uiso 1 1 calc R U . . .

loop_
_atom_site_aniso_label
_atom_site_aniso_U_11
_atom_site_aniso_U_22
_atom_site_aniso_U_33
_atom_site_aniso_U_23
_atom_site_aniso_U_13
_atom_site_aniso_U_12
S1 0.0223(2) 0.0154(2) 0.0173(2) 0.00060(16) -0.00783(17) -0.00647(15)
F1 0.0289(6) 0.0414(7) 0.0324(6) -0.0128(5) -0.0133(5) 0.0107(5)
O1 0.0295(7) 0.0157(6) 0.0207(6) 0.0008(5) -0.0099(5) -0.0077(5)
O2 0.0393(8) 0.0194(6) 0.0271(7) 0.0009(5) -0.0179(6) -0.0124(5)
O3 0.0208(6) 0.0265(7) 0.0200(7) 0.0000(5) -0.0042(5) -0.0045(5)
O4 0.0302(7) 0.0196(6) 0.0169(6) -0.0005(5) -0.0126(5) -0.0055(5)
C1 0.0234(9) 0.0179(8) 0.0259(9) -0.0068(7) -0.0100(7) 0.0000(7)
C2 0.0314(10) 0.0196(8) 0.0171(9) -0.0030(7) -0.0094(7) -0.0006(7)
C3 0.0254(9) 0.0183(8) 0.0155(8) -0.0023(7) -0.0040(7) -0.0023(7)
C4 0.0239(9) 0.0120(7) 0.0173(8) -0.0018(6) -0.0064(7) -0.0046(6)
C5 0.0205(8) 0.0158(8) 0.0142(8) -0.0009(6) -0.0057(6) -0.0036(6)
C6 0.0146(8) 0.0155(7) 0.0144(8) -0.0032(6) -0.0024(6) 0.0007(6)
C7 0.0141(8) 0.0141(7) 0.0165(8) -0.0047(6) -0.0019(6) -0.0009(6)
C8 0.0156(8) 0.0148(7) 0.0163(8) -0.0056(6) -0.0043(6) -0.0005(6)
C9 0.0165(8) 0.0176(8) 0.0158(8) -0.0042(6) -0.0041(6) 0.0000(6)
C10 0.0173(8) 0.0148(8) 0.0166(8) -0.0010(6) -0.0035(6) -0.0023(6)
C11 0.0326(10) 0.0167(8) 0.0272(10) -0.0001(7) -0.0112(8) -0.0091(7)
C12 0.0273(10) 0.0187(8) 0.0200(9) -0.0061(7) -0.0016(7) -0.0025(7)
C13 0.0306(10) 0.0167(8) 0.0141(8) -0.0027(7) -0.0063(7) -0.0039(7)
C14 0.0152(8) 0.0161(8) 0.0161(8) -0.0048(6) -0.0030(6) -0.0009(6)
C15 0.0166(8) 0.0164(8) 0.0158(8) -0.0049(6) -0.0033(6) -0.0004(6)
C16 0.0157(8) 0.0160(8) 0.0152(8) -0.0057(6) -0.0025(6) -0.0007(6)
C17 0.0194(8) 0.0168(8) 0.0160(8) -0.0031(6) -0.0032(7) -0.0016(6)
C18 0.0260(9) 0.0218(8) 0.0129(8) -0.0034(7) -0.0068(7) -0.0005(7)
C19 0.0239(9) 0.0236(9) 0.0197(9) -0.0083(7) -0.0096(7) -0.0017(7)
C20 0.0203(8) 0.0190(8) 0.0204(9) -0.0055(7) -0.0061(7) -0.0038(6)
C21 0.0183(8) 0.0154(8) 0.0196(9) -0.0050(6) -0.0052(7) -0.0043(6)
C22 0.0250(9) 0.0228(9) 0.0210(9) -0.0070(7) -0.0125(7) -0.0010(7)

loop_
_atom_type_symbol
_atom_type_description
_atom_type_scat_dispersion_real
_atom_type_scat_dispersion_imag
_atom_type_scat_source
C C 0.0033 0.0016 'International Tables Vol C Tables 4.2.6.8 and 6.1.1.4'
H H 0.0000 0.0000 'International Tables Vol C Tables 4.2.6.8 and 6.1.1.4'
O O 0.0106 0.0060 'International Tables Vol C Tables 4.2.6.8 and 6.1.1.4'
F F 0.0171 0.0103 'International Tables Vol C Tables 4.2.6.8 and 6.1.1.4'
S S 0.1246 0.1234 'International Tables Vol C Tables 4.2.6.8 and 6.1.1.4'

loop_
_geom_angle_atom_site_label_1
_geom_angle_atom_site_label_2
_geom_angle_atom_site_label_3
_geom_angle
_geom_angle_site_symmetry_1
_geom_angle_site_symmetry_3
_geom_angle_publ_flag
O3 S1 O2 118.42(8) . . ?
O3 S1 C5 111.54(8) . . ?
O2 S1 C5 104.86(8) . . ?
O3 S1 C4 107.24(8) . . ?
O2 S1 C4 107.71(8) . . ?
C5 S1 C4 106.46(8) . . ?
C10 O1 C11 117.43(13) . . ?
C9 O4 C22 117.17(13) . . ?
F1 C1 C2 118.47(16) . . ?
F1 C1 C12 118.08(16) . . ?
C2 C1 C12 123.45(17) . . ?
C1 C2 C3 118.12(16) . . ?
C1 C2 H14 120.9 . . ?
C3 C2 H14 120.9 . . ?
C4 C3 C2 119.58(16) . . ?
C4 C3 H15 120.2 . . ?
C2 C3 H15 120.2 . . ?
C3 C4 C13 121.48(17) . . ?
C3 C4 S1 119.08(13) . . ?
C13 C4 S1 119.41(13) . . ?
C6 C5 S1 128.55(14) . . ?
C6 C5 H13 115.7 . . ?
S1 C5 H13 115.7 . . ?
C5 C6 C7 121.69(15) . . ?
C5 C6 C16 132.44(16) . . ?
C7 C6 C16 105.74(14) . . ?
C8 C7 C14 121.30(15) . . ?
C8 C7 C6 129.92(15) . . ?
C14 C7 C6 108.77(14) . . ?
C9 C8 C7 118.31(15) . . ?
C9 C8 H11 120.8 . . ?
C7 C8 H11 120.8 . . ?
O4 C9 C8 125.00(15) . . ?
O4 C9 C10 114.47(14) . . ?
C8 C9 C10 120.53(15) . . ?
O1 C10 C21 125.08(15) . . ?
O1 C10 C9 114.14(15) . . ?
C21 C10 C9 120.78(15) . . ?
O1 C11 H1 109.5 . . ?
O1 C11 H6 109.5 . . ?
H1 C11 H6 109.5 . . ?
O1 C11 H7 109.5 . . ?
H1 C11 H7 109.5 . . ?
H6 C11 H7 109.5 . . ?
C1 C12 C13 118.22(16) . . ?
C1 C12 H17 120.9 . . ?
C13 C12 H17 120.9 . . ?
C12 C13 C4 119.15(16) . . ?
C12 C13 H16 120.4 . . ?
C4 C13 H16 120.4 . . ?
C21 C14 C7 120.65(15) . . ?
C21 C14 C15 130.68(15) . . ?
C7 C14 C15 108.63(14) . . ?
C20 C15 C16 120.96(16) . . ?
C20 C15 C14 130.42(15) . . ?
C16 C15 C14 108.60(14) . . ?
C17 C16 C15 119.51(16) . . ?
C17 C16 C6 132.38(15) . . ?
C15 C16 C6 108.09(14) . . ?
C16 C17 C18 119.16(16) . . ?
C16 C17 H2 120.4 . . ?
C18 C17 H2 120.4 . . ?
C19 C18 C17 120.61(16) . . ?
C19 C18 H5 119.7 . . ?
C17 C18 H5 119.7 . . ?
C20 C19 C18 120.91(16) . . ?
C20 C19 H4 119.5 . . ?
C18 C19 H4 119.5 . . ?
C19 C20 C15 118.75(16) . . ?
C19 C20 H3 120.6 . . ?
C15 C20 H3 120.6 . . ?
C10 C21 C14 118.41(15) . . ?
C10 C21 H12 120.8 . . ?
C14 C21 H12 120.8 . . ?
O4 C22 H8 109.5 . . ?
O4 C22 H9 109.5 . . ?
H8 C22 H9 109.5 . . ?
O4 C22 H10 109.5 . . ?
H8 C22 H10 109.5 . . ?
H9 C22 H10 109.5 . . ?

loop_
_geom_bond_atom_site_label_1
_geom_bond_atom_site_label_2
_geom_bond_distance
_geom_bond_site_symmetry_2
_geom_bond_publ_flag
S1 O3 1.4367(13) . ?
S1 O2 1.4408(13) . ?
S1 C5 1.7490(16) . ?
S1 C4 1.7751(18) . ?
F1 C1 1.348(2) . ?
O1 C10 1.3604(19) . ?
O1 C11 1.422(2) . ?
O4 C9 1.364(2) . ?
O4 C22 1.422(2) . ?
C1 C2 1.373(3) . ?
C1 C12 1.383(3) . ?
C2 C3 1.390(3) . ?
C2 H14 0.9500 . ?
C3 C4 1.382(2) . ?
C3 H15 0.9500 . ?
C4 C13 1.393(2) . ?
C5 C6 1.347(2) . ?
C5 H13 0.9500 . ?
C6 C7 1.479(2) . ?
C6 C16 1.479(2) . ?
C7 C8 1.389(2) . ?
C7 C14 1.396(2) . ?
C8 C9 1.386(2) . ?
C8 H11 0.9500 . ?
C9 C10 1.417(2) . ?
C10 C21 1.384(2) . ?
C11 H1 0.9800 . ?
C11 H6 0.9800 . ?
C11 H7 0.9800 . ?
C12 C13 1.386(3) . ?
C12 H17 0.9500 . ?
C13 H16 0.9500 . ?
C14 C21 1.395(2) . ?
C14 C15 1.462(2) . ?
C15 C20 1.388(2) . ?
C15 C16 1.410(2) . ?
C16 C17 1.392(2) . ?
C17 C18 1.392(2) . ?
C17 H2 0.9500 . ?
C18 C19 1.391(2) . ?
C18 H5 0.9500 . ?
C19 C20 1.383(2) . ?
C19 H4 0.9500 . ?
C20 H3 0.9500 . ?
C21 H12 0.9500 . ?
C22 H8 0.9800 . ?
C22 H9 0.9800 . ?
C22 H10 0.9800 . ?
